data_7244192
loop_
_publ_author_name
'Al-Azemi, Talal F.'
'Vinodh, Mickey'

_publ_section_title
;
 External-stimulus-triggered conformational inversion of mechanically
 self-locked pseudo[1]catenane and gemini-catenanes based on
 A1/A2-alkyne--azide-difunctionalized pillar[5]arenes
;
_journal_issue 3
_journal_name_full 'RSC Advances'
_journal_page_first 1797
_journal_page_last 1806
_journal_paper_doi 10.1039/D1RA09043G
_journal_volume 12
_journal_year 2022
_chemical_formula_sum 'C112 H134 N6 O20'
_chemical_formula_weight 1884.24
_space_group_crystal_system triclinic
_space_group_IT_number 2
_space_group_name_Hall '-P 1'
_space_group_name_H-M_alt 'P -1'
_atom_sites_solution_hydrogens geom
_audit_creation_method SHELXL-2017/1
_audit_update_record
;
2020-12-10 deposited with the CCDC.	2022-01-04 downloaded from the CCDC.
;
_cell_angle_alpha 85.241(7)
_cell_angle_beta 73.425(6)
_cell_angle_gamma 77.684(6)
_cell_formula_units_Z 1
_cell_length_a 12.0845(13)
_cell_length_b 13.1004(16)
_cell_length_c 18.589(2)
_cell_measurement_reflns_used 9964
_cell_measurement_temperature 150(2)
_cell_measurement_theta_max 66.06
_cell_measurement_theta_min 2.48
_cell_volume 2754.9(5)
_computing_structure_refinement 'SHELXL-2017/1 (Sheldrick, 2017)'
_computing_structure_solution 'SHELXT 2014/5 (Sheldrick, 2014)'
_diffrn_ambient_temperature 150(2)
_diffrn_detector_area_resol_mean 8.3333
_diffrn_measured_fraction_theta_full 0.950
_diffrn_measured_fraction_theta_max 0.950
_diffrn_measurement_device_type 'Bruker APEX-II CCD'
_diffrn_measurement_method '\f and \w scans'
_diffrn_radiation_type CuK\a
_diffrn_radiation_wavelength 1.54178
_diffrn_reflns_av_R_equivalents 0.0815
_diffrn_reflns_av_unetI/netI 0.0810
_diffrn_reflns_Laue_measured_fraction_full 0.950
_diffrn_reflns_Laue_measured_fraction_max 0.950
_diffrn_reflns_limit_h_max 13
_diffrn_reflns_limit_h_min -14
_diffrn_reflns_limit_k_max 15
_diffrn_reflns_limit_k_min -15
_diffrn_reflns_limit_l_max 21
_diffrn_reflns_limit_l_min -22
_diffrn_reflns_number 41341
_diffrn_reflns_point_group_measured_fraction_full 0.950
_diffrn_reflns_point_group_measured_fraction_max 0.950
_diffrn_reflns_theta_full 66.539
_diffrn_reflns_theta_max 66.539
_diffrn_reflns_theta_min 2.481
_exptl_absorpt_coefficient_mu 0.627
_exptl_absorpt_correction_T_max 0.98
_exptl_absorpt_correction_T_min 0.94
_exptl_absorpt_correction_type multi-scan
_exptl_absorpt_process_details
;
SADABS-2016/2 - Bruker AXS area detector scaling and absorption correction
;
_exptl_crystal_colour colourless
_exptl_crystal_density_diffrn 1.136
_exptl_crystal_description Block
_exptl_crystal_F_000 1008
_exptl_crystal_size_max 0.080
_exptl_crystal_size_mid 0.070
_exptl_crystal_size_min 0.040
_refine_diff_density_max 0.601
_refine_diff_density_min -0.406
_refine_diff_density_rms 0.067
_refine_ls_extinction_method none
_refine_ls_goodness_of_fit_ref 1.067
_refine_ls_hydrogen_treatment constr
_refine_ls_matrix_type full
_refine_ls_number_parameters 630
_refine_ls_number_reflns 9244
_refine_ls_number_restraints 47
_refine_ls_restrained_S_all 1.070
_refine_ls_R_factor_all 0.2235
_refine_ls_R_factor_gt 0.1423
_refine_ls_shift/su_max 0.000
_refine_ls_shift/su_mean 0.000
_refine_ls_structure_factor_coef Fsqd
_refine_ls_weighting_details 'w=1/[\s^2^(Fo^2^)+(0.1213P)^2^+10.7209P] where P=(Fo^2^+2Fc^2^)/3'
_refine_ls_weighting_scheme calc
_refine_ls_wR_factor_gt 0.3504
_refine_ls_wR_factor_ref 0.3949
_reflns_Friedel_coverage 0.000
_reflns_number_gt 4289
_reflns_number_total 9244
_reflns_threshold_expression 'I > 2\s(I)'
_cod_data_source_file d1ra09043g2.cif
_cod_data_source_block 36D1
_cod_depositor_comments
;
The following automatic conversions were performed:

data item '_exptl_absorpt_correction_type' value 'Multi-Scan' was
changed to 'multi-scan' in accordance with the
/home/data/users/saulius/crontab/automatic-downloads/rss-feeds/RSC/lib/dictionaries/cif_core.dic
dictionary named 'cif_core.dic' version 2.4.2 last updated on
2011-04-26.

Automatic conversion script
Id: cif_fix_values 7556 2019-12-06 15:28:31Z antanas 
;
_cod_original_cell_volume 2754.9(6)
_cod_database_code 7244192
_shelx_shelxl_version_number 2017/1
_shelx_space_group_comment
;
The symmetry employed for this shelxl refinement is uniquely defined
by the following loop, which should always be used as a source of
symmetry information in preference to the above space-group names.
They are only intended as comments.
;
_shelx_estimated_absorpt_t_min 0.952
_shelx_estimated_absorpt_t_max 0.975

loop_
_space_group_symop_operation_xyz
'x, y, z'
'-x, -y, -z'

loop_
_atom_site_label
_atom_site_type_symbol
_atom_site_fract_x
_atom_site_fract_y
_atom_site_fract_z
_atom_site_U_iso_or_equiv
_atom_site_adp_type
_atom_site_occupancy
_atom_site_site_symmetry_order
_atom_site_calc_flag
_atom_site_refinement_flags_posn
_atom_site_refinement_flags_adp
_atom_site_refinement_flags_occupancy
_atom_site_disorder_assembly
_atom_site_disorder_group
O1 O 0.5583(6) 0.2694(4) 0.5231(3) 0.0883(18) Uani 1 1 d . . . . .
N1 N 0.7309(8) 0.3563(7) 0.4003(5) 0.114(3) Uani 1 1 d . . . . .
C1 C 0.6327(7) 0.1124(6) 0.5818(4) 0.066(2) Uani 1 1 d . . . . .
O2 O 0.4846(5) -0.1065(4) 0.6693(3) 0.0837(17) Uani 1 1 d . . . . .
N2 N 0.7670(8) 0.4421(8) 0.3679(5) 0.111(3) Uani 1 1 d . . . . .
C2 C 0.5420(8) 0.1714(6) 0.5555(4) 0.068(2) Uani 1 1 d . . . . .
O3 O 0.1509(6) 0.2114(5) 0.6068(3) 0.0900(18) Uani 1 1 d . . . . .
N3 N 0.6718(7) 0.5131(5) 0.3625(4) 0.080(2) Uani 1 1 d . . . . .
C3 C 0.4375(7) 0.1380(6) 0.5657(4) 0.069(2) Uani 1 1 d . . . . .
H3 H 0.379272 0.178605 0.546054 0.082 Uiso 1 1 calc R U . . .
O4 O 0.1010(6) 0.0336(5) 0.8915(3) 0.099(2) Uani 1 1 d . . . . .
C4 C 0.4168(8) 0.0458(6) 0.6041(4) 0.067(2) Uani 1 1 d . . . . .
C5 C 0.5063(8) -0.0152(6) 0.6308(4) 0.068(2) Uani 1 1 d . . . . .
O5 O -0.0181(5) 0.4385(5) 0.8252(4) 0.0903(18) Uani 1 1 d . . . . .
C6 C 0.6123(8) 0.0184(6) 0.6190(4) 0.071(2) Uani 1 1 d . . . . .
H6 H 0.671925 -0.023674 0.636589 0.085 Uiso 1 1 calc R U . . .
O6 O 0.2139(6) 0.2999(6) 1.0420(4) 0.109(2) Uani 1 1 d . . . . .
C7 C 0.2982(7) 0.0144(7) 0.6185(5) 0.075(2) Uani 1 1 d . . . . .
H7A H 0.307765 -0.060415 0.627985 0.090 Uiso 1 1 calc R U . . .
H7B H 0.270594 0.030379 0.573886 0.090 Uiso 1 1 calc R U . . .
O7 O 0.2762(6) 0.6358(5) 0.8579(4) 0.104(2) Uani 1 1 d . . . . .
C8 C 0.2056(8) 0.0709(6) 0.6853(4) 0.069(2) Uani 1 1 d . . . . .
O8 O 0.6502(5) 0.3493(5) 0.9181(3) 0.0816(16) Uani 1 1 d . . . . .
C9 C 0.1381(8) 0.1684(7) 0.6785(4) 0.071(2) Uani 1 1 d . . . . .
O9 O 0.7002(6) 0.5193(4) 0.6335(3) 0.0894(18) Uani 1 1 d . . . . .
C11 C 0.0508(7) 0.1750(6) 0.8130(4) 0.068(2) Uani 1 1 d . . . . .
C10 C 0.0620(7) 0.2189(7) 0.7414(4) 0.069(2) Uani 1 1 d . . . . .
H10 H 0.016823 0.284373 0.735529 0.082 Uiso 1 1 calc R U . . .
O10 O 0.7638(5) 0.0990(4) 0.7163(3) 0.0818(16) Uani 1 1 d . . . . .
C12 C 0.1156(8) 0.0759(6) 0.8197(4) 0.068(2) Uani 1 1 d . . . . .
C13 C 0.1924(8) 0.0254(6) 0.7569(4) 0.074(2) Uani 1 1 d . . . . .
H13 H 0.236402 -0.040727 0.762619 0.089 Uiso 1 1 calc R U . . .
C14 C -0.0280(7) 0.2368(6) 0.8810(4) 0.070(2) Uani 1 1 d . . . . .
H14A H -0.095763 0.279620 0.867816 0.085 Uiso 1 1 calc R U . . .
H14B H -0.056468 0.188497 0.921017 0.085 Uiso 1 1 calc R U . . .
C15 C 0.0353(7) 0.3060(6) 0.9089(4) 0.066(2) Uani 1 1 d . . . . .
C17 C 0.1000(7) 0.4703(7) 0.9047(5) 0.074(2) Uani 1 1 d . . . . .
H17 H 0.100460 0.537774 0.884742 0.089 Uiso 1 1 calc R U . . .
C16 C 0.0407(7) 0.4058(7) 0.8802(5) 0.072(2) Uani 1 1 d . . . . .
C19 C 0.1541(7) 0.3328(8) 0.9882(5) 0.078(2) Uani 1 1 d . . . . .
C18 C 0.1585(7) 0.4335(7) 0.9591(5) 0.074(2) Uani 1 1 d . . . . .
C22 C 0.3478(8) 0.4997(7) 0.9340(5) 0.077(2) Uani 1 1 d . . . . .
C21 C 0.2242(7) 0.5046(7) 0.9848(5) 0.085(3) Uani 1 1 d . . . . .
H21A H 0.180614 0.576060 0.985695 0.102 Uiso 1 1 calc R U . . .
H21B H 0.228165 0.484206 1.035514 0.102 Uiso 1 1 calc R U . . .
C20 C 0.0929(7) 0.2697(7) 0.9633(4) 0.071(2) Uani 1 1 d . . . . .
H20 H 0.090964 0.202543 0.983511 0.085 Uiso 1 1 calc R U . . .
C23 C 0.3717(7) 0.5626(6) 0.8705(5) 0.070(2) Uani 1 1 d . . . . .
C24 C 0.4857(8) 0.5538(6) 0.8236(5) 0.073(2) Uani 1 1 d . . . . .
H24 H 0.500382 0.597144 0.781207 0.087 Uiso 1 1 calc R U . . .
C25 C 0.5774(8) 0.4812(6) 0.8396(4) 0.070(2) Uani 1 1 d . . . . .
C26 C 0.5546(8) 0.4193(6) 0.9038(4) 0.068(2) Uani 1 1 d . . . . .
C27 C 0.4399(9) 0.4275(7) 0.9509(5) 0.078(2) Uani 1 1 d . . . . .
H27 H 0.425332 0.384523 0.993553 0.094 Uiso 1 1 calc R U . . .
C28 C 0.7006(8) 0.4682(6) 0.7859(4) 0.075(2) Uani 1 1 d . . . . .
H28A H 0.711601 0.534692 0.760771 0.090 Uiso 1 1 calc R U . . .
H28B H 0.758205 0.447886 0.814330 0.090 Uiso 1 1 calc R U . . .
C29 C 0.7215(7) 0.3869(6) 0.7278(4) 0.0635(19) Uani 1 1 d . . . . .
C30 C 0.7175(7) 0.4140(6) 0.6541(4) 0.067(2) Uani 1 1 d . . . . .
C31 C 0.7274(7) 0.3371(6) 0.6043(4) 0.067(2) Uani 1 1 d . . . . .
H31 H 0.724805 0.356825 0.555515 0.080 Uiso 1 1 calc R U . . .
C32 C 0.7412(6) 0.2313(6) 0.6249(4) 0.0610(19) Uani 1 1 d . . . . .
C33 C 0.7483(7) 0.2051(6) 0.6972(4) 0.065(2) Uani 1 1 d . . . . .
C34 C 0.7375(7) 0.2815(6) 0.7479(4) 0.069(2) Uani 1 1 d . . . . .
H34 H 0.741180 0.261461 0.796522 0.083 Uiso 1 1 calc R U . . .
C35 C 0.7481(7) 0.1496(6) 0.5699(4) 0.069(2) Uani 1 1 d . . . . .
H35A H 0.809170 0.090000 0.574431 0.083 Uiso 1 1 calc R U . . .
H35B H 0.770698 0.178468 0.519309 0.083 Uiso 1 1 calc R U . . .
C36 C 0.5454(11) 0.2908(8) 0.4525(5) 0.108(4) Uani 1 1 d . . . . .
H36A H 0.462674 0.314594 0.455057 0.130 Uiso 1 1 calc R U . . .
H36B H 0.574747 0.227990 0.423074 0.130 Uiso 1 1 calc R U . . .
C37 C 0.6128(9) 0.3738(7) 0.4160(5) 0.081(3) Uani 1 1 d . . . . .
C38 C 0.5747(9) 0.4719(7) 0.3918(5) 0.081(2) Uani 1 1 d . . . . .
H38 H 0.497161 0.504319 0.394870 0.098 Uiso 1 1 calc R U . . .
C39 C 0.5786(10) -0.1793(7) 0.6898(6) 0.098(3) Uani 1 1 d . . . . .
H39A H 0.651311 -0.180144 0.650238 0.118 Uiso 1 1 calc R U . . .
H39B H 0.561369 -0.249010 0.694855 0.118 Uiso 1 1 calc R U . . .
C40 C 0.4053(10) 1.1501(10) 0.2363(6) 0.118(3) Uani 1 1 d . U . . .
H40A H 0.381575 1.082905 0.243243 0.142 Uiso 1 1 calc R U . . .
H40B H 0.341975 1.201382 0.224237 0.142 Uiso 1 1 calc R U . . .
C41 C 0.5148(11) 1.1439(9) 0.1702(6) 0.119(3) Uani 1 1 d . U . . .
H41A H 0.583263 1.116513 0.188424 0.143 Uiso 1 1 calc R U . . .
H41B H 0.520337 1.214248 0.150826 0.143 Uiso 1 1 calc R U . . .
C42 C 0.5202(12) 1.0767(9) 0.1053(7) 0.125(3) Uani 1 1 d . U . . .
H42A H 0.458851 1.111974 0.082545 0.150 Uiso 1 1 calc R U . . .
H42B H 0.594769 1.078229 0.068038 0.150 Uiso 1 1 calc R U . . .
C43 C 0.5088(12) 0.9653(9) 0.1174(8) 0.143(3) Uani 1 1 d . U . . .
H43A H 0.431732 0.962966 0.151492 0.171 Uiso 1 1 calc R U . . .
H43B H 0.510487 0.938793 0.069810 0.171 Uiso 1 1 calc R U . . .
C44 C 0.5916(11) 0.8978(9) 0.1454(7) 0.134(3) Uani 1 1 d . U . . .
H44A H 0.603309 0.933328 0.185613 0.161 Uiso 1 1 calc R U . . .
H44B H 0.665124 0.888477 0.105899 0.161 Uiso 1 1 calc R U . . .
C45 C 0.5727(10) 0.7888(8) 0.1757(6) 0.107(3) Uani 1 1 d . U . . .
H45A H 0.489542 0.791825 0.199753 0.128 Uiso 1 1 calc R U . . .
H45B H 0.596254 0.741507 0.134132 0.128 Uiso 1 1 calc R U . . .
C46 C 0.6401(9) 0.7473(6) 0.2301(5) 0.086(2) Uani 1 1 d . U . . .
H46A H 0.621092 0.798506 0.268772 0.103 Uiso 1 1 calc R U . . .
H46B H 0.723208 0.740632 0.204338 0.103 Uiso 1 1 calc R U . . .
C47 C 0.6213(9) 0.6443(6) 0.2677(5) 0.083(3) Uani 1 1 d . . . . .
H47A H 0.537739 0.648052 0.290532 0.099 Uiso 1 1 calc R U . . .
H47B H 0.647969 0.590692 0.230195 0.099 Uiso 1 1 calc R U . . .
C48 C 0.6850(9) 0.6140(7) 0.3265(5) 0.091(3) Uani 1 1 d . . . . .
H48A H 0.768174 0.612972 0.303796 0.110 Uiso 1 1 calc R U . . .
H48B H 0.656561 0.666936 0.364568 0.110 Uiso 1 1 calc R U . . .
C49 C 0.0654(10) 0.3019(9) 0.5969(6) 0.123(4) Uani 1 1 d . . . . .
H49A H -0.012368 0.288476 0.618993 0.184 Uiso 1 1 calc R U . . .
H49B H 0.076189 0.317698 0.544323 0.184 Uiso 1 1 calc R U . . .
H49C H 0.075201 0.360274 0.620914 0.184 Uiso 1 1 calc R U . . .
C50 C 0.1243(13) -0.0736(9) 0.9025(7) 0.151(5) Uani 1 1 d . . . . .
H50A H 0.074294 -0.104059 0.882391 0.226 Uiso 1 1 calc R U . . .
H50B H 0.109590 -0.089895 0.955283 0.226 Uiso 1 1 calc R U . . .
H50C H 0.205282 -0.101259 0.877518 0.226 Uiso 1 1 calc R U . . .
C51 C -0.0210(9) 0.5432(8) 0.7957(6) 0.105(3) Uani 1 1 d . . . . .
H51A H 0.058008 0.553341 0.773205 0.158 Uiso 1 1 calc R U . . .
H51B H -0.059140 0.591447 0.835640 0.158 Uiso 1 1 calc R U . . .
H51C H -0.063836 0.554937 0.758544 0.158 Uiso 1 1 calc R U . . .
C52 C 0.1996(11) 0.2034(10) 1.0793(7) 0.129(4) Uani 1 1 d . . . . .
H52A H 0.117100 0.203246 1.099669 0.193 Uiso 1 1 calc R U . . .
H52B H 0.236820 0.193518 1.119309 0.193 Uiso 1 1 calc R U . . .
H52C H 0.234945 0.147808 1.044450 0.193 Uiso 1 1 calc R U . . .
C53 C 0.2861(11) 0.6786(8) 0.7855(6) 0.113(4) Uani 1 1 d . . . . .
H53A H 0.331987 0.732142 0.777246 0.170 Uiso 1 1 calc R U . . .
H53B H 0.209050 0.708310 0.780096 0.170 Uiso 1 1 calc R U . . .
H53C H 0.324148 0.624820 0.749464 0.170 Uiso 1 1 calc R U . . .
C54 C 0.6284(10) 0.2750(8) 0.9774(5) 0.108(4) Uani 1 1 d . . . . .
H54A H 0.574456 0.235551 0.969701 0.163 Uiso 1 1 calc R U . . .
H54B H 0.594799 0.310452 1.024156 0.163 Uiso 1 1 calc R U . . .
H54C H 0.701046 0.228694 0.978540 0.163 Uiso 1 1 calc R U . . .
C55 C 0.7674(13) 0.5459(10) 0.5634(8) 0.187(8) Uani 1 1 d . . . . .
H55A H 0.747468 0.514156 0.525297 0.280 Uiso 1 1 calc R U . . .
H55B H 0.849404 0.521547 0.560000 0.280 Uiso 1 1 calc R U . . .
H55C H 0.751707 0.620512 0.556338 0.280 Uiso 1 1 calc R U . . .
C56 C 0.8039(10) 0.0655(7) 0.7813(6) 0.107(4) Uani 1 1 d . . . . .
H56A H 0.879662 0.082682 0.774589 0.161 Uiso 1 1 calc R U . . .
H56B H 0.810204 -0.008681 0.788418 0.161 Uiso 1 1 calc R U . . .
H56C H 0.748846 0.100144 0.824568 0.161 Uiso 1 1 calc R U . . .

loop_
_atom_site_aniso_label
_atom_site_aniso_U_11
_atom_site_aniso_U_22
_atom_site_aniso_U_33
_atom_site_aniso_U_23
_atom_site_aniso_U_13
_atom_site_aniso_U_12
O1 0.130(5) 0.082(4) 0.065(3) 0.011(3) -0.033(4) -0.044(4)
N1 0.094(7) 0.110(7) 0.099(6) 0.026(5) 0.000(5) 0.015(5)
C1 0.081(6) 0.063(5) 0.050(4) -0.011(4) -0.007(4) -0.018(4)
O2 0.094(4) 0.066(4) 0.099(4) 0.005(3) -0.033(4) -0.028(3)
N2 0.083(6) 0.117(7) 0.102(6) 0.032(5) -0.003(5) 0.002(5)
C2 0.092(6) 0.057(5) 0.055(4) 0.003(4) -0.015(4) -0.022(4)
O3 0.093(4) 0.110(5) 0.063(3) 0.014(3) -0.022(3) -0.015(4)
N3 0.094(6) 0.063(4) 0.077(5) 0.000(4) -0.013(4) -0.015(4)
C3 0.071(6) 0.073(5) 0.061(5) -0.011(4) -0.014(4) -0.015(4)
O4 0.137(6) 0.080(4) 0.072(4) 0.017(3) -0.020(4) -0.025(4)
C4 0.078(6) 0.065(5) 0.058(4) -0.014(4) -0.013(4) -0.016(4)
C5 0.092(6) 0.054(4) 0.060(5) -0.006(4) -0.016(4) -0.025(4)
O5 0.088(4) 0.085(4) 0.102(5) 0.017(4) -0.034(4) -0.020(3)
C6 0.085(6) 0.071(5) 0.060(5) -0.011(4) -0.021(4) -0.016(5)
O6 0.112(6) 0.147(7) 0.079(4) 0.011(4) -0.036(4) -0.043(5)
C7 0.071(6) 0.082(6) 0.073(5) -0.018(4) -0.017(4) -0.017(5)
O7 0.086(5) 0.107(5) 0.098(5) -0.013(4) -0.008(4) 0.008(4)
C8 0.082(6) 0.072(5) 0.059(5) -0.003(4) -0.016(4) -0.035(5)
O8 0.085(4) 0.089(4) 0.068(4) 0.005(3) -0.016(3) -0.022(3)
C9 0.084(6) 0.075(5) 0.058(5) 0.006(4) -0.019(4) -0.030(5)
O9 0.107(5) 0.067(4) 0.087(4) 0.006(3) -0.015(4) -0.021(3)
C11 0.063(5) 0.075(5) 0.063(5) 0.000(4) -0.008(4) -0.023(4)
C10 0.061(5) 0.078(5) 0.065(5) 0.004(4) -0.013(4) -0.018(4)
O10 0.095(4) 0.069(4) 0.086(4) -0.001(3) -0.029(3) -0.018(3)
C12 0.081(6) 0.064(5) 0.061(5) 0.007(4) -0.019(4) -0.023(4)
C13 0.096(7) 0.064(5) 0.068(5) 0.000(4) -0.022(5) -0.030(5)
C14 0.051(5) 0.078(5) 0.076(5) 0.002(4) -0.006(4) -0.014(4)
C15 0.056(5) 0.073(5) 0.058(5) -0.008(4) 0.004(4) -0.015(4)
C17 0.063(5) 0.070(5) 0.078(6) -0.008(4) 0.000(4) -0.011(4)
C16 0.066(5) 0.070(5) 0.067(5) -0.004(4) 0.000(4) -0.012(4)
C19 0.059(5) 0.100(7) 0.063(5) -0.013(5) 0.002(4) -0.012(5)
C18 0.060(5) 0.089(6) 0.062(5) -0.020(5) 0.006(4) -0.017(5)
C22 0.082(6) 0.081(6) 0.061(5) -0.023(4) -0.001(5) -0.021(5)
C21 0.068(6) 0.103(7) 0.078(6) -0.038(5) 0.003(5) -0.021(5)
C20 0.058(5) 0.075(5) 0.066(5) -0.004(4) 0.000(4) -0.008(4)
C23 0.061(5) 0.062(5) 0.082(6) -0.020(4) -0.014(5) -0.003(4)
C24 0.078(6) 0.060(5) 0.076(5) -0.009(4) -0.009(5) -0.017(4)
C25 0.094(6) 0.064(5) 0.053(4) -0.011(4) -0.004(4) -0.035(5)
C26 0.077(6) 0.071(5) 0.058(5) -0.012(4) -0.010(4) -0.026(5)
C27 0.102(7) 0.077(6) 0.058(5) -0.009(4) -0.012(5) -0.034(5)
C28 0.087(6) 0.072(5) 0.066(5) -0.005(4) -0.009(5) -0.032(5)
C29 0.059(5) 0.060(5) 0.068(5) -0.007(4) -0.007(4) -0.014(4)
C30 0.072(5) 0.066(5) 0.063(5) 0.001(4) -0.010(4) -0.025(4)
C31 0.070(5) 0.078(5) 0.056(4) -0.001(4) -0.013(4) -0.027(4)
C32 0.058(5) 0.061(5) 0.059(4) -0.010(4) -0.006(4) -0.010(4)
C33 0.071(5) 0.055(4) 0.065(5) -0.003(4) -0.010(4) -0.018(4)
C34 0.085(6) 0.070(5) 0.059(5) -0.004(4) -0.017(4) -0.030(5)
C35 0.055(5) 0.082(5) 0.068(5) -0.015(4) -0.009(4) -0.017(4)
C36 0.176(11) 0.086(7) 0.083(7) 0.021(5) -0.061(7) -0.045(7)
C37 0.100(8) 0.076(6) 0.060(5) 0.001(4) -0.017(5) -0.006(5)
C38 0.094(7) 0.066(5) 0.084(6) 0.006(5) -0.030(5) -0.013(5)
C39 0.124(9) 0.066(6) 0.118(8) 0.012(5) -0.056(7) -0.020(6)
C40 0.124(8) 0.132(7) 0.116(7) 0.027(6) -0.054(5) -0.046(6)
C41 0.134(7) 0.124(6) 0.116(6) 0.027(5) -0.050(5) -0.053(6)
C42 0.145(7) 0.102(6) 0.138(6) 0.015(5) -0.053(6) -0.035(6)
C43 0.149(7) 0.107(6) 0.162(7) 0.033(5) -0.036(6) -0.029(6)
C44 0.130(7) 0.114(6) 0.146(7) 0.060(5) -0.029(6) -0.035(5)
C45 0.116(6) 0.096(5) 0.111(6) 0.028(5) -0.030(5) -0.038(5)
C46 0.104(6) 0.069(5) 0.085(5) 0.006(4) -0.018(5) -0.032(5)
C47 0.109(7) 0.068(5) 0.077(6) 0.004(4) -0.026(5) -0.031(5)
C48 0.121(8) 0.075(6) 0.085(6) 0.007(5) -0.028(6) -0.036(6)
C49 0.100(8) 0.157(10) 0.096(8) 0.055(7) -0.034(6) -0.006(8)
C50 0.207(15) 0.099(9) 0.115(9) 0.044(7) -0.006(9) -0.032(9)
C51 0.096(7) 0.098(7) 0.120(8) 0.031(6) -0.025(6) -0.033(6)
C52 0.124(10) 0.158(12) 0.110(9) 0.014(8) -0.050(8) -0.022(9)
C53 0.135(10) 0.091(7) 0.118(9) -0.007(7) -0.046(8) -0.014(7)
C54 0.159(11) 0.097(7) 0.076(6) 0.019(5) -0.035(7) -0.046(7)
C55 0.204(15) 0.109(10) 0.167(13) 0.047(9) 0.068(11) -0.039(10)
C56 0.150(10) 0.079(6) 0.120(8) 0.027(6) -0.078(8) -0.038(7)

loop_
_atom_type_symbol
_atom_type_description
_atom_type_scat_dispersion_real
_atom_type_scat_dispersion_imag
_atom_type_scat_source
C C 0.0181 0.0091 'International Tables Vol C Tables 4.2.6.8 and 6.1.1.4'
H H 0.0000 0.0000 'International Tables Vol C Tables 4.2.6.8 and 6.1.1.4'
N N 0.0311 0.0180 'International Tables Vol C Tables 4.2.6.8 and 6.1.1.4'
O O 0.0492 0.0322 'International Tables Vol C Tables 4.2.6.8 and 6.1.1.4'

loop_
_geom_angle_atom_site_label_1
_geom_angle_atom_site_label_2
_geom_angle_atom_site_label_3
_geom_angle
_geom_angle_site_symmetry_1
_geom_angle_site_symmetry_3
_geom_angle_publ_flag
C36 O1 C2 117.6(7) . . ?
N2 N1 C37 108.4(8) . . ?
C2 C1 C6 116.4(8) . . ?
C2 C1 C35 120.9(7) . . ?
C6 C1 C35 122.7(8) . . ?
C5 O2 C39 119.9(7) . . ?
N1 N2 N3 107.8(8) . . ?
C3 C2 C1 121.3(7) . . ?
C3 C2 O1 121.8(8) . . ?
C1 C2 O1 116.8(8) . . ?
C9 O3 C49 117.4(7) . . ?
N2 N3 C38 109.2(7) . . ?
N2 N3 C48 120.0(8) . . ?
C38 N3 C48 130.7(8) . . ?
C2 C3 C4 122.0(8) . . ?
C2 C3 H3 119.0 . . ?
C4 C3 H3 119.0 . . ?
C12 O4 C50 120.0(8) . . ?
C3 C4 C5 118.0(8) . . ?
C3 C4 C7 120.7(8) . . ?
C5 C4 C7 121.3(7) . . ?
O2 C5 C4 117.5(8) . . ?
O2 C5 C6 123.0(8) . . ?
C4 C5 C6 119.5(7) . . ?
C16 O5 C51 118.3(7) . . ?
C1 C6 C5 122.8(8) . . ?
C1 C6 H6 118.6 . . ?
C5 C6 H6 118.6 . . ?
C19 O6 C52 117.3(8) . . ?
C4 C7 C8 112.3(6) . . ?
C4 C7 H7A 109.1 . . ?
C8 C7 H7A 109.1 . . ?
C4 C7 H7B 109.1 . . ?
C8 C7 H7B 109.1 . . ?
H7A C7 H7B 107.9 . . ?
C53 O7 C23 118.1(8) . . ?
C9 C8 C13 117.8(8) . . ?
C9 C8 C7 122.7(7) . . ?
C13 C8 C7 119.4(8) . . ?
C26 O8 C54 118.3(7) . . ?
C8 C9 C10 120.3(7) . . ?
C8 C9 O3 116.9(8) . . ?
C10 C9 O3 122.8(8) . . ?
C55 O9 C30 116.6(8) . . ?
C12 C11 C10 117.6(8) . . ?
C12 C11 C14 122.2(7) . . ?
C10 C11 C14 120.1(8) . . ?
C9 C10 C11 122.1(8) . . ?
C9 C10 H10 118.9 . . ?
C11 C10 H10 118.9 . . ?
C33 O10 C56 117.8(6) . . ?
O4 C12 C13 123.3(8) . . ?
O4 C12 C11 116.3(7) . . ?
C13 C12 C11 120.4(7) . . ?
C12 C13 C8 121.7(8) . . ?
C12 C13 H13 119.1 . . ?
C8 C13 H13 119.1 . . ?
C15 C14 C11 112.4(6) . . ?
C15 C14 H14A 109.1 . . ?
C11 C14 H14A 109.1 . . ?
C15 C14 H14B 109.1 . . ?
C11 C14 H14B 109.1 . . ?
H14A C14 H14B 107.9 . . ?
C16 C15 C20 117.7(8) . . ?
C16 C15 C14 121.7(8) . . ?
C20 C15 C14 120.6(7) . . ?
C18 C17 C16 119.8(8) . . ?
C18 C17 H17 120.1 . . ?
C16 C17 H17 120.1 . . ?
C15 C16 C17 122.5(9) . . ?
C15 C16 O5 115.5(8) . . ?
C17 C16 O5 122.1(8) . . ?
O6 C19 C18 115.8(9) . . ?
O6 C19 C20 123.2(9) . . ?
C18 C19 C20 121.0(9) . . ?
C19 C18 C17 118.2(8) . . ?
C19 C18 C21 122.5(9) . . ?
C17 C18 C21 119.2(8) . . ?
C23 C22 C27 118.9(8) . . ?
C23 C22 C21 122.2(9) . . ?
C27 C22 C21 118.9(9) . . ?
C22 C21 C18 112.2(6) . . ?
C22 C21 H21A 109.2 . . ?
C18 C21 H21A 109.2 . . ?
C22 C21 H21B 109.2 . . ?
C18 C21 H21B 109.2 . . ?
H21A C21 H21B 107.9 . . ?
C15 C20 C19 120.9(8) . . ?
C15 C20 H20 119.6 . . ?
C19 C20 H20 119.6 . . ?
C22 C23 C24 120.9(8) . . ?
C22 C23 O7 116.2(8) . . ?
C24 C23 O7 123.0(8) . . ?
C25 C24 C23 120.5(8) . . ?
C25 C24 H24 119.7 . . ?
C23 C24 H24 119.7 . . ?
C26 C25 C24 119.0(8) . . ?
C26 C25 C28 120.8(9) . . ?
C24 C25 C28 120.2(7) . . ?
C25 C26 O8 116.7(8) . . ?
C25 C26 C27 120.6(9) . . ?
O8 C26 C27 122.7(8) . . ?
C22 C27 C26 120.1(8) . . ?
C22 C27 H27 119.9 . . ?
C26 C27 H27 119.9 . . ?
C29 C28 C25 112.0(6) . . ?
C29 C28 H28A 109.2 . . ?
C25 C28 H28A 109.2 . . ?
C29 C28 H28B 109.2 . . ?
C25 C28 H28B 109.2 . . ?
H28A C28 H28B 107.9 . . ?
C34 C29 C30 117.5(7) . . ?
C34 C29 C28 120.1(7) . . ?
C30 C29 C28 122.2(7) . . ?
C31 C30 O9 121.7(7) . . ?
C31 C30 C29 120.3(7) . . ?
O9 C30 C29 118.1(7) . . ?
C30 C31 C32 122.3(7) . . ?
C30 C31 H31 118.9 . . ?
C32 C31 H31 118.9 . . ?
C33 C32 C31 117.0(7) . . ?
C33 C32 C35 122.0(7) . . ?
C31 C32 C35 121.0(7) . . ?
C32 C33 O10 116.1(7) . . ?
C32 C33 C34 121.3(7) . . ?
O10 C33 C34 122.6(7) . . ?
C29 C34 C33 121.6(7) . . ?
C29 C34 H34 119.2 . . ?
C33 C34 H34 119.2 . . ?
C32 C35 C1 113.5(6) . . ?
C32 C35 H35A 108.9 . . ?
C1 C35 H35A 108.9 . . ?
C32 C35 H35B 108.9 . . ?
C1 C35 H35B 108.9 . . ?
H35A C35 H35B 107.7 . . ?
O1 C36 C37 109.2(8) . . ?
O1 C36 H36A 109.8 . . ?
C37 C36 H36A 109.8 . . ?
O1 C36 H36B 109.8 . . ?
C37 C36 H36B 109.8 . . ?
H36A C36 H36B 108.3 . . ?
N1 C37 C38 108.4(9) . . ?
N1 C37 C36 121.2(9) . . ?
C38 C37 C36 130.4(10) . . ?
N3 C38 C37 106.2(9) . . ?
N3 C38 H38 126.9 . . ?
C37 C38 H38 126.9 . . ?
O2 C39 C40 111.3(9) . 2_666 ?
O2 C39 H39A 109.4 . . ?
C40 C39 H39A 109.4 2_666 . ?
O2 C39 H39B 109.4 . . ?
C40 C39 H39B 109.4 2_666 . ?
H39A C39 H39B 108.0 . . ?
C41 C40 C39 114.2(9) . 2_666 ?
C41 C40 H40A 108.7 . . ?
C39 C40 H40A 108.7 2_666 . ?
C41 C40 H40B 108.7 . . ?
C39 C40 H40B 108.7 2_666 . ?
H40A C40 H40B 107.6 . . ?
C40 C41 C42 115.7(10) . . ?
C40 C41 H41A 108.3 . . ?
C42 C41 H41A 108.3 . . ?
C40 C41 H41B 108.3 . . ?
C42 C41 H41B 108.3 . . ?
H41A C41 H41B 107.4 . . ?
C43 C42 C41 121.5(11) . . ?
C43 C42 H42A 107.0 . . ?
C41 C42 H42A 107.0 . . ?
C43 C42 H42B 107.0 . . ?
C41 C42 H42B 107.0 . . ?
H42A C42 H42B 106.7 . . ?
C44 C43 C42 117.6(12) . . ?
C44 C43 H43A 107.9 . . ?
C42 C43 H43A 107.9 . . ?
C44 C43 H43B 107.9 . . ?
C42 C43 H43B 107.9 . . ?
H43A C43 H43B 107.2 . . ?
C43 C44 C45 121.1(12) . . ?
C43 C44 H44A 107.0 . . ?
C45 C44 H44A 107.0 . . ?
C43 C44 H44B 107.0 . . ?
C45 C44 H44B 107.0 . . ?
H44A C44 H44B 106.8 . . ?
C46 C45 C44 112.4(9) . . ?
C46 C45 H45A 109.1 . . ?
C44 C45 H45A 109.1 . . ?
C46 C45 H45B 109.1 . . ?
C44 C45 H45B 109.1 . . ?
H45A C45 H45B 107.9 . . ?
C45 C46 C47 117.0(8) . . ?
C45 C46 H46A 108.1 . . ?
C47 C46 H46A 108.1 . . ?
C45 C46 H46B 108.1 . . ?
C47 C46 H46B 108.1 . . ?
H46A C46 H46B 107.3 . . ?
C48 C47 C46 112.7(8) . . ?
C48 C47 H47A 109.1 . . ?
C46 C47 H47A 109.1 . . ?
C48 C47 H47B 109.1 . . ?
C46 C47 H47B 109.1 . . ?
H47A C47 H47B 107.8 . . ?
N3 C48 C47 114.2(8) . . ?
N3 C48 H48A 108.7 . . ?
C47 C48 H48A 108.7 . . ?
N3 C48 H48B 108.7 . . ?
C47 C48 H48B 108.7 . . ?
H48A C48 H48B 107.6 . . ?
O3 C49 H49A 109.5 . . ?
O3 C49 H49B 109.5 . . ?
H49A C49 H49B 109.5 . . ?
O3 C49 H49C 109.5 . . ?
H49A C49 H49C 109.5 . . ?
H49B C49 H49C 109.5 . . ?
O4 C50 H50A 109.5 . . ?
O4 C50 H50B 109.5 . . ?
H50A C50 H50B 109.5 . . ?
O4 C50 H50C 109.5 . . ?
H50A C50 H50C 109.5 . . ?
H50B C50 H50C 109.5 . . ?
O5 C51 H51A 109.5 . . ?
O5 C51 H51B 109.5 . . ?
H51A C51 H51B 109.5 . . ?
O5 C51 H51C 109.5 . . ?
H51A C51 H51C 109.5 . . ?
H51B C51 H51C 109.5 . . ?
O6 C52 H52A 109.5 . . ?
O6 C52 H52B 109.5 . . ?
H52A C52 H52B 109.5 . . ?
O6 C52 H52C 109.5 . . ?
H52A C52 H52C 109.5 . . ?
H52B C52 H52C 109.5 . . ?
O7 C53 H53A 109.5 . . ?
O7 C53 H53B 109.5 . . ?
H53A C53 H53B 109.5 . . ?
O7 C53 H53C 109.5 . . ?
H53A C53 H53C 109.5 . . ?
H53B C53 H53C 109.5 . . ?
O8 C54 H54A 109.5 . . ?
O8 C54 H54B 109.5 . . ?
H54A C54 H54B 109.5 . . ?
O8 C54 H54C 109.5 . . ?
H54A C54 H54C 109.5 . . ?
H54B C54 H54C 109.5 . . ?
O9 C55 H55A 109.5 . . ?
O9 C55 H55B 109.5 . . ?
H55A C55 H55B 109.5 . . ?
O9 C55 H55C 109.5 . . ?
H55A C55 H55C 109.5 . . ?
H55B C55 H55C 109.5 . . ?
O10 C56 H56A 109.5 . . ?
O10 C56 H56B 109.5 . . ?
H56A C56 H56B 109.5 . . ?
O10 C56 H56C 109.5 . . ?
H56A C56 H56C 109.5 . . ?
H56B C56 H56C 109.5 . . ?

loop_
_geom_bond_atom_site_label_1
_geom_bond_atom_site_label_2
_geom_bond_distance
_geom_bond_site_symmetry_2
_geom_bond_publ_flag
O1 C36 1.365(9) . ?
O1 C2 1.401(9) . ?
N1 N2 1.329(11) . ?
N1 C37 1.344(12) . ?
C1 C2 1.387(11) . ?
C1 C6 1.394(10) . ?
C1 C35 1.526(10) . ?
O2 C5 1.377(9) . ?
O2 C39 1.439(10) . ?
N2 N3 1.339(10) . ?
C2 C3 1.382(11) . ?
O3 C9 1.383(9) . ?
O3 C49 1.435(11) . ?
N3 C38 1.350(11) . ?
N3 C48 1.450(10) . ?
C3 C4 1.384(10) . ?
C3 H3 0.9300 . ?
O4 C12 1.380(9) . ?
O4 C50 1.382(11) . ?
C4 C5 1.388(11) . ?
C4 C7 1.519(11) . ?
C5 C6 1.396(11) . ?
O5 C16 1.395(10) . ?
O5 C51 1.431(10) . ?
C6 H6 0.9300 . ?
O6 C19 1.385(10) . ?
O6 C52 1.411(12) . ?
C7 C8 1.532(11) . ?
C7 H7A 0.9700 . ?
C7 H7B 0.9700 . ?
O7 C53 1.396(11) . ?
O7 C23 1.397(10) . ?
C8 C9 1.379(11) . ?
C8 C13 1.393(10) . ?
O8 C26 1.389(10) . ?
O8 C54 1.413(9) . ?
C9 C10 1.380(11) . ?
O9 C55 1.386(11) . ?
O9 C30 1.389(9) . ?
C11 C12 1.382(11) . ?
C11 C10 1.387(10) . ?
C11 C14 1.520(11) . ?
C10 H10 0.9300 . ?
O10 C33 1.392(9) . ?
O10 C56 1.430(10) . ?
C12 C13 1.382(11) . ?
C13 H13 0.9300 . ?
C14 C15 1.510(11) . ?
C14 H14A 0.9700 . ?
C14 H14B 0.9700 . ?
C15 C16 1.378(11) . ?
C15 C20 1.382(11) . ?
C17 C18 1.391(11) . ?
C17 C16 1.394(11) . ?
C17 H17 0.9300 . ?
C19 C18 1.390(12) . ?
C19 C20 1.402(12) . ?
C18 C21 1.527(11) . ?
C22 C23 1.379(11) . ?
C22 C27 1.390(12) . ?
C22 C21 1.514(11) . ?
C21 H21A 0.9700 . ?
C21 H21B 0.9700 . ?
C20 H20 0.9300 . ?
C23 C24 1.391(11) . ?
C24 C25 1.382(11) . ?
C24 H24 0.9300 . ?
C25 C26 1.380(10) . ?
C25 C28 1.522(11) . ?
C26 C27 1.400(11) . ?
C27 H27 0.9300 . ?
C28 C29 1.512(10) . ?
C28 H28A 0.9700 . ?
C28 H28B 0.9700 . ?
C29 C34 1.388(10) . ?
C29 C30 1.397(10) . ?
C30 C31 1.388(10) . ?
C31 C32 1.395(10) . ?
C31 H31 0.9300 . ?
C32 C33 1.381(10) . ?
C32 C35 1.514(10) . ?
C33 C34 1.393(10) . ?
C34 H34 0.9300 . ?
C35 H35A 0.9700 . ?
C35 H35B 0.9700 . ?
C36 C37 1.499(12) . ?
C36 H36A 0.9700 . ?
C36 H36B 0.9700 . ?
C37 C38 1.355(11) . ?
C38 H38 0.9300 . ?
C39 C40 1.532(13) 2_666 ?
C39 H39A 0.9700 . ?
C39 H39B 0.9700 . ?
C40 C41 1.520(15) . ?
C40 H40A 0.9700 . ?
C40 H40B 0.9700 . ?
C41 C42 1.531(15) . ?
C41 H41A 0.9700 . ?
C41 H41B 0.9700 . ?
C42 C43 1.489(14) . ?
C42 H42A 0.9700 . ?
C42 H42B 0.9700 . ?
C43 C44 1.378(15) . ?
C43 H43A 0.9700 . ?
C43 H43B 0.9700 . ?
C44 C45 1.530(13) . ?
C44 H44A 0.9700 . ?
C44 H44B 0.9700 . ?
C45 C46 1.473(12) . ?
C45 H45A 0.9700 . ?
C45 H45B 0.9700 . ?
C46 C47 1.498(10) . ?
C46 H46A 0.9700 . ?
C46 H46B 0.9700 . ?
C47 C48 1.490(11) . ?
C47 H47A 0.9700 . ?
C47 H47B 0.9700 . ?
C48 H48A 0.9700 . ?
C48 H48B 0.9700 . ?
C49 H49A 0.9600 . ?
C49 H49B 0.9600 . ?
C49 H49C 0.9600 . ?
C50 H50A 0.9600 . ?
C50 H50B 0.9600 . ?
C50 H50C 0.9600 . ?
C51 H51A 0.9600 . ?
C51 H51B 0.9600 . ?
C51 H51C 0.9600 . ?
C52 H52A 0.9600 . ?
C52 H52B 0.9600 . ?
C52 H52C 0.9600 . ?
C53 H53A 0.9600 . ?
C53 H53B 0.9600 . ?
C53 H53C 0.9600 . ?
C54 H54A 0.9600 . ?
C54 H54B 0.9600 . ?
C54 H54C 0.9600 . ?
C55 H55A 0.9600 . ?
C55 H55B 0.9600 . ?
C55 H55C 0.9600 . ?
C56 H56A 0.9600 . ?
C56 H56B 0.9600 . ?
C56 H56C 0.9600 . ?
